data_4301824
loop_
_publ_author_name
'Chengfu Pi'
'Li Wan'
'Weiping Liu'
'Zaifu Pan'
'Haoyu Wu'
'Yunhua Wang'
'Wenjun Zheng'
'Linhong Weng'
'Zhenxia Chen'
'Limin Wu'

_publ_section_title
;
1,2,4-Diazaphospholide Complexes of Barium: Mechanism of Formation and
Crystallographic Characterization
;
_journal_name_full 'Inorganic Chemistry'
_journal_page_first 2967
_journal_page_last 2975
_journal_paper_doi 10.1021/ic802157g
_journal_volume 48
_journal_year 2009
_chemical_formula_sum 'C40 H44 Ba N4 O6 P2'
_chemical_formula_weight 876.07
_chemical_name_systematic
; 
 ? 
;
_space_group_IT_number 14
_symmetry_cell_setting monoclinic
_symmetry_space_group_name_Hall '-P 2yn'
_symmetry_space_group_name_H-M 'P 1 21/n 1'
_atom_sites_solution_hydrogens geom
_atom_sites_solution_primary direct
_atom_sites_solution_secondary difmap
_audit_creation_method SHELXL-97
_cell_angle_alpha 90.00
_cell_angle_beta 95.712(5)
_cell_angle_gamma 90.00
_cell_formula_units_Z 4
_cell_length_a 10.809(4)
_cell_length_b 10.871(4)
_cell_length_c 34.470(12)
_cell_measurement_reflns_used 1024
_cell_measurement_temperature 293(2)
_cell_measurement_theta_max 25.291
_cell_measurement_theta_min 2.585
_cell_volume 4030(3)
_computing_cell_refinement 'Bruker SMART'
_computing_data_collection 'Bruker SMART'
_computing_data_reduction 'Bruker SHELXTL'
_computing_molecular_graphics 'Bruker SHELXTL'
_computing_publication_material 'Bruker SHELXTL'
_computing_structure_refinement 'SHELXL-97 (Sheldrick, 1997)'
_computing_structure_solution 'SHELXS-97 (Sheldrick, 1990)'
_diffrn_ambient_temperature 293(2)
_diffrn_measured_fraction_theta_full 0.960
_diffrn_measured_fraction_theta_max 0.960
_diffrn_measurement_device_type 'CCD area detector'
_diffrn_measurement_method 'phi and omega scans'
_diffrn_radiation_monochromator graphite
_diffrn_radiation_source 'fine-focus sealed tube'
_diffrn_radiation_type MoK\a
_diffrn_radiation_wavelength 0.71073
_diffrn_reflns_av_R_equivalents 0.0531
_diffrn_reflns_av_sigmaI/netI 0.0674
_diffrn_reflns_limit_h_max 9
_diffrn_reflns_limit_h_min -12
_diffrn_reflns_limit_k_max 11
_diffrn_reflns_limit_k_min -12
_diffrn_reflns_limit_l_max 39
_diffrn_reflns_limit_l_min -40
_diffrn_reflns_number 12943
_diffrn_reflns_theta_full 25.01
_diffrn_reflns_theta_max 25.01
_diffrn_reflns_theta_min 1.97
_exptl_absorpt_coefficient_mu 1.115
_exptl_absorpt_correction_T_max 0.9568
_exptl_absorpt_correction_T_min 0.8506
_exptl_absorpt_correction_type multi-scan
_exptl_absorpt_process_details sadabs
_exptl_crystal_colour colorless
_exptl_crystal_density_diffrn 1.444
_exptl_crystal_density_method 'not measured'
_exptl_crystal_description sheet
_exptl_crystal_F_000 1784
_exptl_crystal_size_max 0.15
_exptl_crystal_size_mid 0.12
_exptl_crystal_size_min 0.04
_refine_diff_density_max 1.650
_refine_diff_density_min -2.839
_refine_diff_density_rms 0.126
_refine_ls_extinction_method none
_refine_ls_goodness_of_fit_ref 1.071
_refine_ls_hydrogen_treatment constr
_refine_ls_matrix_type full
_refine_ls_number_parameters 478
_refine_ls_number_reflns 6812
_refine_ls_number_restraints 0
_refine_ls_restrained_S_all 1.071
_refine_ls_R_factor_all 0.0749
_refine_ls_R_factor_gt 0.0567
_refine_ls_shift/su_max 0.001
_refine_ls_shift/su_mean 0.000
_refine_ls_structure_factor_coef Fsqd
_refine_ls_weighting_details 'calc w=1/[\s^2^(Fo^2^)+(0.0836P)^2^+1.8383P] where P=(Fo^2^+2Fc^2^)/3'
_refine_ls_weighting_scheme calc
_refine_ls_wR_factor_gt 0.1438
_refine_ls_wR_factor_ref 0.1540
_reflns_number_gt 5181
_reflns_number_total 6812
_reflns_threshold_expression >2sigma(I)
_cod_data_source_file ic802157g_si_005.cif
_cod_data_source_block f80618a
_cod_depositor_comments
;
The following automatic conversions were performed:
'_symmetry_cell_setting' value 'Monoclinic' changed to 'monoclinic'
according to '/home/saulius/struct/CIF-dictionaries/cif_core.dic'
dictionary named 'cif_core.dic' version 2.4.1 from 2010-06-29.

Automatic conversion script
Id: cif_fix_enum 1527 2010-12-29 10:47:43Z saulius 
;
_cod_original_cell_volume 4030(2)
_cod_original_sg_symbol_H-M 'P 21/n'
_cod_database_code 4301824

loop_
_symmetry_equiv_pos_as_xyz
'x, y, z'
'-x+1/2, y+1/2, -z+1/2'
'-x, -y, -z'
'x-1/2, -y-1/2, z-1/2'

loop_
_atom_site_label
_atom_site_type_symbol
_atom_site_fract_x
_atom_site_fract_y
_atom_site_fract_z
_atom_site_U_iso_or_equiv
_atom_site_adp_type
_atom_site_occupancy
_atom_site_symmetry_multiplicity
_atom_site_calc_flag
_atom_site_refinement_flags
_atom_site_disorder_assembly
_atom_site_disorder_group
Ba1 Ba 0.85702(3) 0.38642(3) 0.621845(9) 0.03855(15) Uani 1 1 d . . .
N1 N 0.6824(5) 0.2074(5) 0.64669(13) 0.0425(12) Uani 1 1 d . . .
N2 N 0.6910(5) 0.2922(5) 0.67546(14) 0.0441(12) Uani 1 1 d . . .
N3 N 1.0257(5) 0.5662(5) 0.59857(15) 0.0507(13) Uani 1 1 d . . .
N4 N 0.9371(5) 0.5645(5) 0.56769(15) 0.0493(13) Uani 1 1 d . . .
O1 O 0.6499(5) 0.3878(4) 0.56717(13) 0.0598(13) Uani 1 1 d . . .
O2 O 0.8474(5) 0.2307(4) 0.55768(12) 0.0577(12) Uani 1 1 d . . .
O3 O 1.0239(4) 0.1880(4) 0.62196(12) 0.0543(11) Uani 1 1 d . . .
O4 O 1.0593(4) 0.3726(4) 0.67874(12) 0.0496(11) Uani 1 1 d . . .
O5 O 0.8782(4) 0.5478(4) 0.68417(12) 0.0517(11) Uani 1 1 d . . .
O6 O 0.6906(5) 0.5786(4) 0.62318(14) 0.0590(12) Uani 1 1 d . . .
P1 P 0.48374(16) 0.17383(17) 0.68151(5) 0.0489(4) Uani 1 1 d . . .
P2 P 1.0572(2) 0.76925(18) 0.56108(5) 0.0609(5) Uani 1 1 d . . .
C1 C 0.5815(6) 0.1392(5) 0.64580(16) 0.0435(15) Uani 1 1 d . . .
C2 C 0.5943(6) 0.2860(5) 0.69686(15) 0.0405(14) Uani 1 1 d . . .
C3 C 0.5654(6) 0.0360(5) 0.61748(15) 0.0430(15) Uani 1 1 d . . .
C4 C 0.6613(6) -0.0375(6) 0.61005(18) 0.0527(17) Uani 1 1 d . . .
H4 H 0.7394 -0.0228 0.6231 0.063 Uiso 1 1 calc R . .
C5 C 0.6474(10) -0.1329(7) 0.5840(2) 0.078(3) Uani 1 1 d . . .
H5 H 0.7149 -0.1822 0.5796 0.094 Uiso 1 1 calc R . .
C6 C 0.5334(11) -0.1546(8) 0.5646(2) 0.083(3) Uani 1 1 d . . .
H6 H 0.5238 -0.2167 0.5460 0.100 Uiso 1 1 calc R . .
C7 C 0.4341(10) -0.0862(8) 0.5724(2) 0.078(3) Uani 1 1 d . . .
H7 H 0.3559 -0.1027 0.5596 0.094 Uiso 1 1 calc R . .
C8 C 0.4492(7) 0.0083(7) 0.59927(19) 0.063(2) Uani 1 1 d . . .
H8 H 0.3805 0.0536 0.6052 0.076 Uiso 1 1 calc R . .
C9 C 0.5902(6) 0.3642(5) 0.73195(16) 0.0396(14) Uani 1 1 d . . .
C10 C 0.4881(7) 0.3698(6) 0.75191(18) 0.0524(17) Uani 1 1 d . . .
H10 H 0.4170 0.3268 0.7425 0.063 Uiso 1 1 calc R . .
C11 C 0.4872(8) 0.4382(7) 0.7860(2) 0.067(2) Uani 1 1 d . . .
H11 H 0.4163 0.4402 0.7992 0.080 Uiso 1 1 calc R . .
C12 C 0.5907(8) 0.5023(7) 0.7999(2) 0.067(2) Uani 1 1 d . . .
H12 H 0.5914 0.5479 0.8227 0.080 Uiso 1 1 calc R . .
C13 C 0.6923(8) 0.4985(7) 0.7800(2) 0.068(2) Uani 1 1 d . . .
H13 H 0.7626 0.5432 0.7892 0.082 Uiso 1 1 calc R . .
C14 C 0.6936(7) 0.4293(7) 0.74631(19) 0.0578(18) Uani 1 1 d . . .
H14 H 0.7649 0.4269 0.7333 0.069 Uiso 1 1 calc R . .
C15 C 1.0942(6) 0.6668(6) 0.59980(17) 0.0460(15) Uani 1 1 d . . .
C16 C 0.9431(6) 0.6644(6) 0.54530(17) 0.0469(15) Uani 1 1 d . . .
C17 C 1.1972(6) 0.6817(6) 0.63132(17) 0.0490(16) Uani 1 1 d . . .
C18 C 1.2548(7) 0.5805(7) 0.6495(2) 0.0600(18) Uani 1 1 d . . .
H18 H 1.2305 0.5020 0.6412 0.072 Uiso 1 1 calc R . .
C19 C 1.3468(8) 0.5935(9) 0.6794(2) 0.078(2) Uani 1 1 d . . .
H19 H 1.3847 0.5242 0.6911 0.094 Uiso 1 1 calc R . .
C20 C 1.3833(9) 0.7080(11) 0.6923(2) 0.090(3) Uani 1 1 d . . .
H20 H 1.4446 0.7166 0.7130 0.107 Uiso 1 1 calc R . .
C21 C 1.3300(9) 0.8089(10) 0.6747(3) 0.090(3) Uani 1 1 d . . .
H21 H 1.3559 0.8867 0.6833 0.108 Uiso 1 1 calc R . .
C22 C 1.2378(8) 0.7979(7) 0.6442(2) 0.071(2) Uani 1 1 d . . .
H22 H 1.2027 0.8680 0.6322 0.085 Uiso 1 1 calc R . .
C23 C 0.8525(6) 0.6746(6) 0.50978(17) 0.0476(15) Uani 1 1 d . . .
C24 C 0.8321(6) 0.5772(7) 0.4843(2) 0.0573(18) Uani 1 1 d . . .
H24 H 0.8777 0.5050 0.4886 0.069 Uiso 1 1 calc R . .
C25 C 0.7438(8) 0.5864(8) 0.4523(2) 0.070(2) Uani 1 1 d . . .
H25 H 0.7295 0.5203 0.4354 0.084 Uiso 1 1 calc R . .
C26 C 0.6787(7) 0.6916(9) 0.4459(2) 0.071(2) Uani 1 1 d . . .
H26 H 0.6199 0.6976 0.4244 0.085 Uiso 1 1 calc R . .
C27 C 0.6980(8) 0.7892(8) 0.4707(2) 0.074(2) Uani 1 1 d . . .
H27 H 0.6518 0.8608 0.4661 0.089 Uiso 1 1 calc R . .
C28 C 0.7858(7) 0.7820(7) 0.50231(19) 0.0602(19) Uani 1 1 d . . .
H28 H 0.8004 0.8494 0.5187 0.072 Uiso 1 1 calc R . .
C29 C 0.6658(8) 0.3335(8) 0.53085(19) 0.071(2) Uani 1 1 d . . .
H29A H 0.7168 0.3863 0.5163 0.085 Uiso 1 1 calc R . .
H29B H 0.5856 0.3236 0.5159 0.085 Uiso 1 1 calc R . .
C30 C 0.7266(7) 0.2117(7) 0.5373(2) 0.067(2) Uani 1 1 d . . .
H30A H 0.6771 0.1596 0.5526 0.081 Uiso 1 1 calc R . .
H30B H 0.7342 0.1716 0.5125 0.081 Uiso 1 1 calc R . .
C31 C 0.9189(8) 0.1215(7) 0.5619(2) 0.071(2) Uani 1 1 d . . .
H31A H 0.9298 0.0875 0.5364 0.086 Uiso 1 1 calc R . .
H31B H 0.8764 0.0609 0.5764 0.086 Uiso 1 1 calc R . .
C32 C 1.0422(7) 0.1511(7) 0.5830(2) 0.065(2) Uani 1 1 d . . .
H32A H 1.0959 0.0795 0.5836 0.078 Uiso 1 1 calc R . .
H32B H 1.0815 0.2170 0.5697 0.078 Uiso 1 1 calc R . .
C33 C 1.1404(7) 0.2084(7) 0.6447(2) 0.070(2) Uani 1 1 d . . .
H33A H 1.1897 0.2665 0.6314 0.084 Uiso 1 1 calc R . .
H33B H 1.1862 0.1317 0.6477 0.084 Uiso 1 1 calc R . .
C34 C 1.1197(7) 0.2568(6) 0.6834(2) 0.0608(19) Uani 1 1 d . . .
H34A H 1.0687 0.2000 0.6965 0.073 Uiso 1 1 calc R . .
H34B H 1.1987 0.2661 0.6991 0.073 Uiso 1 1 calc R . .
C35 C 1.0474(7) 0.4349(8) 0.71423(18) 0.065(2) Uani 1 1 d . . .
H35A H 1.1280 0.4413 0.7292 0.078 Uiso 1 1 calc R . .
H35B H 0.9926 0.3891 0.7296 0.078 Uiso 1 1 calc R . .
C36 C 0.9958(7) 0.5598(7) 0.70575(19) 0.0615(19) Uani 1 1 d . . .
H36A H 0.9875 0.6033 0.7299 0.074 Uiso 1 1 calc R . .
H36B H 1.0513 0.6064 0.6909 0.074 Uiso 1 1 calc R . .
C37 C 0.8141(7) 0.6620(7) 0.6769(2) 0.0644(19) Uani 1 1 d . . .
H37A H 0.8566 0.7116 0.6590 0.077 Uiso 1 1 calc R . .
H37B H 0.8125 0.7074 0.7011 0.077 Uiso 1 1 calc R . .
C38 C 0.6859(7) 0.6353(7) 0.6600(2) 0.064(2) Uani 1 1 d . . .
H38A H 0.6455 0.5811 0.6772 0.076 Uiso 1 1 calc R . .
H38B H 0.6385 0.7111 0.6570 0.076 Uiso 1 1 calc R . .
C39 C 0.5695(6) 0.5486(8) 0.6043(2) 0.067(2) Uani 1 1 d . . .
H39A H 0.5161 0.6205 0.6029 0.080 Uiso 1 1 calc R . .
H39B H 0.5309 0.4847 0.6186 0.080 Uiso 1 1 calc R . .
C40 C 0.5890(6) 0.5049(7) 0.5644(2) 0.0605(19) Uani 1 1 d . . .
H40A H 0.5096 0.4975 0.5487 0.073 Uiso 1 1 calc R . .
H40B H 0.6396 0.5636 0.5518 0.073 Uiso 1 1 calc R . .

loop_
_atom_site_aniso_label
_atom_site_aniso_U_11
_atom_site_aniso_U_22
_atom_site_aniso_U_33
_atom_site_aniso_U_23
_atom_site_aniso_U_13
_atom_site_aniso_U_12
Ba1 0.0452(2) 0.0352(2) 0.0342(2) -0.00026(15) -0.00150(14) -0.00494(17)
N1 0.046(3) 0.041(3) 0.041(3) 0.003(2) 0.010(2) -0.010(2)
N2 0.048(3) 0.041(3) 0.044(3) 0.000(2) 0.006(2) -0.008(2)
N3 0.058(3) 0.046(3) 0.046(3) 0.011(2) -0.003(3) -0.009(3)
N4 0.044(3) 0.054(3) 0.050(3) 0.006(3) 0.006(2) -0.003(3)
O1 0.067(3) 0.058(3) 0.050(3) 0.007(2) -0.013(2) -0.009(3)
O2 0.068(3) 0.057(3) 0.047(2) -0.014(2) 0.005(2) -0.013(3)
O3 0.051(3) 0.058(3) 0.056(3) -0.007(2) 0.014(2) 0.002(2)
O4 0.054(3) 0.049(3) 0.044(2) 0.0025(19) -0.002(2) -0.001(2)
O5 0.055(3) 0.048(3) 0.051(2) -0.010(2) 0.002(2) -0.003(2)
O6 0.060(3) 0.050(3) 0.066(3) -0.002(2) 0.005(2) 0.007(2)
P1 0.0467(10) 0.0549(11) 0.0448(9) -0.0061(8) 0.0026(7) -0.0088(8)
P2 0.0726(13) 0.0506(11) 0.0576(10) 0.0135(9) -0.0024(9) -0.0156(10)
C1 0.054(4) 0.040(4) 0.035(3) 0.004(2) -0.004(3) 0.000(3)
C2 0.049(4) 0.040(3) 0.031(3) 0.003(2) -0.002(3) 0.002(3)
C3 0.058(4) 0.040(4) 0.031(3) 0.003(2) 0.003(3) -0.006(3)
C4 0.050(4) 0.065(5) 0.046(3) -0.004(3) 0.017(3) 0.001(4)
C5 0.120(8) 0.068(6) 0.050(4) -0.008(4) 0.018(5) 0.019(5)
C6 0.140(9) 0.059(5) 0.049(4) -0.012(4) -0.002(5) -0.009(6)
C7 0.106(7) 0.072(6) 0.051(4) -0.011(4) -0.018(5) -0.019(5)
C8 0.075(5) 0.063(5) 0.048(4) -0.010(3) -0.011(4) -0.003(4)
C9 0.045(3) 0.040(4) 0.035(3) 0.004(2) 0.008(3) 0.003(3)
C10 0.054(4) 0.049(4) 0.052(4) -0.004(3) -0.003(3) 0.007(3)
C11 0.074(5) 0.067(5) 0.059(4) -0.008(4) 0.009(4) 0.020(4)
C12 0.089(6) 0.063(5) 0.047(4) -0.019(3) -0.003(4) 0.016(5)
C13 0.076(5) 0.072(5) 0.055(4) -0.020(4) 0.000(4) -0.011(4)
C14 0.060(4) 0.065(5) 0.049(4) -0.006(3) 0.009(3) -0.015(4)
C15 0.050(4) 0.045(4) 0.045(3) 0.004(3) 0.009(3) -0.002(3)
C16 0.051(4) 0.048(4) 0.044(3) 0.007(3) 0.011(3) 0.003(3)
C17 0.044(4) 0.061(4) 0.043(3) 0.001(3) 0.008(3) -0.009(3)
C18 0.050(4) 0.065(5) 0.065(4) 0.011(4) 0.004(3) 0.002(4)
C19 0.070(6) 0.095(7) 0.068(5) 0.019(5) -0.004(4) 0.007(5)
C20 0.077(6) 0.134(9) 0.054(5) -0.010(5) -0.009(4) 0.003(6)
C21 0.099(7) 0.090(7) 0.078(6) -0.024(5) -0.002(5) -0.027(6)
C22 0.082(6) 0.066(5) 0.063(5) -0.003(4) -0.005(4) -0.009(4)
C23 0.045(4) 0.056(4) 0.043(3) 0.005(3) 0.013(3) 0.000(3)
C24 0.048(4) 0.063(5) 0.062(4) 0.000(4) 0.010(3) -0.005(3)
C25 0.069(5) 0.077(6) 0.063(5) -0.004(4) -0.001(4) -0.015(4)
C26 0.049(4) 0.105(7) 0.059(4) 0.017(5) 0.006(3) -0.013(5)
C27 0.077(6) 0.081(6) 0.065(5) 0.023(4) 0.004(4) 0.019(5)
C28 0.069(5) 0.062(5) 0.050(4) 0.004(3) 0.009(3) 0.007(4)
C29 0.075(5) 0.086(6) 0.047(4) 0.007(4) -0.018(4) -0.018(5)
C30 0.079(5) 0.075(6) 0.046(4) -0.012(4) -0.003(4) -0.026(4)
C31 0.092(6) 0.054(5) 0.070(5) -0.025(4) 0.020(4) -0.008(4)
C32 0.055(4) 0.058(5) 0.085(5) -0.015(4) 0.026(4) 0.001(4)
C33 0.060(5) 0.065(5) 0.084(5) -0.010(4) 0.000(4) 0.009(4)
C34 0.050(4) 0.057(5) 0.071(5) 0.014(4) -0.012(4) 0.004(4)
C35 0.064(5) 0.090(6) 0.037(3) -0.005(4) -0.008(3) -0.003(4)
C36 0.066(5) 0.069(5) 0.048(4) -0.020(4) 0.002(3) -0.014(4)
C37 0.072(5) 0.052(4) 0.072(5) -0.013(4) 0.022(4) -0.001(4)
C38 0.049(4) 0.065(5) 0.081(5) -0.002(4) 0.026(4) 0.021(4)
C39 0.034(4) 0.079(5) 0.086(5) 0.016(4) 0.002(3) 0.004(4)
C40 0.034(3) 0.075(5) 0.071(5) 0.019(4) -0.002(3) -0.004(4)

loop_
_atom_type_symbol
_atom_type_description
_atom_type_scat_dispersion_real
_atom_type_scat_dispersion_imag
_atom_type_scat_source
C C 0.0033 0.0016 'International Tables Vol C Tables 4.2.6.8 and 6.1.1.4'
H H 0.0000 0.0000 'International Tables Vol C Tables 4.2.6.8 and 6.1.1.4'
O O 0.0106 0.0060 'International Tables Vol C Tables 4.2.6.8 and 6.1.1.4'
P P 0.1023 0.0942 'International Tables Vol C Tables 4.2.6.8 and 6.1.1.4'
N N 0.0061 0.0033 'International Tables Vol C Tables 4.2.6.8 and 6.1.1.4'
Ba Ba -0.3244 2.2819 'International Tables Vol C Tables 4.2.6.8 and 6.1.1.4'

loop_
_geom_angle_atom_site_label_1
_geom_angle_atom_site_label_2
_geom_angle_atom_site_label_3
_geom_angle
_geom_angle_site_symmetry_1
_geom_angle_site_symmetry_3
_geom_angle_publ_flag
O6 Ba1 O5 60.70(13) . . ?
O6 Ba1 O2 120.10(14) . . ?
O5 Ba1 O2 176.74(14) . . ?
O6 Ba1 O1 61.64(14) . . ?
O5 Ba1 O1 121.48(14) . . ?
O2 Ba1 O1 59.98(15) . . ?
O6 Ba1 O4 119.67(13) . . ?
O5 Ba1 O4 59.34(13) . . ?
O2 Ba1 O4 119.40(14) . . ?
O1 Ba1 O4 176.58(13) . . ?
O6 Ba1 O3 178.63(13) . . ?
O5 Ba1 O3 118.82(13) . . ?
O2 Ba1 O3 60.46(14) . . ?
O1 Ba1 O3 118.58(14) . . ?
O4 Ba1 O3 60.02(13) . . ?
O6 Ba1 N3 85.52(17) . . ?
O5 Ba1 N3 77.14(15) . . ?
O2 Ba1 N3 99.69(15) . . ?
O1 Ba1 N3 107.52(14) . . ?
O4 Ba1 N3 75.86(14) . . ?
O3 Ba1 N3 95.63(16) . . ?
O6 Ba1 N4 74.97(15) . . ?
O5 Ba1 N4 94.02(15) . . ?
O2 Ba1 N4 83.30(15) . . ?
O1 Ba1 N4 80.26(14) . . ?
O4 Ba1 N4 103.09(14) . . ?
O3 Ba1 N4 106.39(14) . . ?
N3 Ba1 N4 27.47(14) . . ?
O6 Ba1 N2 79.06(15) . . ?
O5 Ba1 N2 74.72(14) . . ?
O2 Ba1 N2 108.47(14) . . ?
O1 Ba1 N2 85.75(14) . . ?
O4 Ba1 N2 91.40(14) . . ?
O3 Ba1 N2 99.58(14) . . ?
N3 Ba1 N2 151.79(15) . . ?
N4 Ba1 N2 153.95(15) . . ?
O6 Ba1 N1 93.36(15) . . ?
O5 Ba1 N1 101.67(13) . . ?
O2 Ba1 N1 81.51(14) . . ?
O1 Ba1 N1 72.53(14) . . ?
O4 Ba1 N1 104.10(13) . . ?
O3 Ba1 N1 85.47(14) . . ?
N3 Ba1 N1 178.66(15) . . ?
N4 Ba1 N1 152.71(14) . . ?
N2 Ba1 N1 26.98(13) . . ?
C1 N1 N2 113.4(5) . . ?
C1 N1 Ba1 158.9(4) . . ?
N2 N1 Ba1 76.1(3) . . ?
C2 N2 N1 111.7(5) . . ?
C2 N2 Ba1 159.8(4) . . ?
N1 N2 Ba1 76.9(3) . . ?
C15 N3 N4 112.7(5) . . ?
C15 N3 Ba1 159.2(4) . . ?
N4 N3 Ba1 77.8(3) . . ?
C16 N4 N3 111.7(5) . . ?
C16 N4 Ba1 162.6(4) . . ?
N3 N4 Ba1 74.7(3) . . ?
C29 O1 C40 114.0(5) . . ?
C29 O1 Ba1 116.1(4) . . ?
C40 O1 Ba1 112.6(4) . . ?
C31 O2 C30 112.9(5) . . ?
C31 O2 Ba1 116.9(4) . . ?
C30 O2 Ba1 115.9(4) . . ?
C33 O3 C32 111.1(5) . . ?
C33 O3 Ba1 114.3(4) . . ?
C32 O3 Ba1 111.2(4) . . ?
C35 O4 C34 114.1(5) . . ?
C35 O4 Ba1 116.7(4) . . ?
C34 O4 Ba1 116.5(3) . . ?
C36 O5 C37 113.9(5) . . ?
C36 O5 Ba1 117.9(4) . . ?
C37 O5 Ba1 114.4(4) . . ?
C38 O6 C39 113.1(6) . . ?
C38 O6 Ba1 115.2(4) . . ?
C39 O6 Ba1 112.7(4) . . ?
C1 P1 C2 85.4(3) . . ?
C16 P2 C15 85.5(3) . . ?
N1 C1 C3 118.8(6) . . ?
N1 C1 P1 114.9(4) . . ?
C3 C1 P1 126.0(5) . . ?
N2 C2 C9 120.6(5) . . ?
N2 C2 P1 114.5(4) . . ?
C9 C2 P1 124.8(5) . . ?
C4 C3 C8 117.7(6) . . ?
C4 C3 C1 121.9(6) . . ?
C8 C3 C1 120.3(6) . . ?
C3 C4 C5 122.4(7) . . ?
C3 C4 H4 118.8 . . ?
C5 C4 H4 118.8 . . ?
C6 C5 C4 119.1(8) . . ?
C6 C5 H5 120.4 . . ?
C4 C5 H5 120.4 . . ?
C7 C6 C5 120.3(8) . . ?
C7 C6 H6 119.8 . . ?
C5 C6 H6 119.8 . . ?
C6 C7 C8 119.8(8) . . ?
C6 C7 H7 120.1 . . ?
C8 C7 H7 120.1 . . ?
C3 C8 C7 120.5(8) . . ?
C3 C8 H8 119.7 . . ?
C7 C8 H8 119.7 . . ?
C10 C9 C14 117.9(6) . . ?
C10 C9 C2 122.0(6) . . ?
C14 C9 C2 120.0(6) . . ?
C9 C10 C11 121.8(7) . . ?
C9 C10 H10 119.1 . . ?
C11 C10 H10 119.1 . . ?
C12 C11 C10 119.7(8) . . ?
C12 C11 H11 120.2 . . ?
C10 C11 H11 120.2 . . ?
C13 C12 C11 119.1(7) . . ?
C13 C12 H12 120.5 . . ?
C11 C12 H12 120.5 . . ?
C12 C13 C14 121.2(7) . . ?
C12 C13 H13 119.4 . . ?
C14 C13 H13 119.4 . . ?
C9 C14 C13 120.4(7) . . ?
C9 C14 H14 119.8 . . ?
C13 C14 H14 119.8 . . ?
N3 C15 C17 119.5(5) . . ?
N3 C15 P2 114.6(4) . . ?
C17 C15 P2 125.8(5) . . ?
N4 C16 C23 117.9(6) . . ?
N4 C16 P2 115.4(5) . . ?
C23 C16 P2 126.8(5) . . ?
C18 C17 C22 117.5(6) . . ?
C18 C17 C15 121.1(6) . . ?
C22 C17 C15 121.4(6) . . ?
C19 C18 C17 121.4(8) . . ?
C19 C18 H18 119.3 . . ?
C17 C18 H18 119.3 . . ?
C20 C19 C18 120.2(8) . . ?
C20 C19 H19 119.9 . . ?
C18 C19 H19 119.9 . . ?
C21 C20 C19 119.8(8) . . ?
C21 C20 H20 120.1 . . ?
C19 C20 H20 120.1 . . ?
C20 C21 C22 120.9(9) . . ?
C20 C21 H21 119.5 . . ?
C22 C21 H21 119.5 . . ?
C21 C22 C17 120.1(8) . . ?
C21 C22 H22 119.9 . . ?
C17 C22 H22 119.9 . . ?
C24 C23 C28 118.9(6) . . ?
C24 C23 C16 121.0(6) . . ?
C28 C23 C16 120.1(6) . . ?
C23 C24 C25 120.2(7) . . ?
C23 C24 H24 119.9 . . ?
C25 C24 H24 119.9 . . ?
C26 C25 C24 119.8(7) . . ?
C26 C25 H25 120.1 . . ?
C24 C25 H25 120.1 . . ?
C25 C26 C27 120.8(7) . . ?
C25 C26 H26 119.6 . . ?
C27 C26 H26 119.6 . . ?
C26 C27 C28 120.2(8) . . ?
C26 C27 H27 119.9 . . ?
C28 C27 H27 119.9 . . ?
C27 C28 C23 120.1(7) . . ?
C27 C28 H28 120.0 . . ?
C23 C28 H28 120.0 . . ?
O1 C29 C30 109.3(6) . . ?
O1 C29 H29A 109.8 . . ?
C30 C29 H29A 109.8 . . ?
O1 C29 H29B 109.8 . . ?
C30 C29 H29B 109.8 . . ?
H29A C29 H29B 108.3 . . ?
O2 C30 C29 108.2(6) . . ?
O2 C30 H30A 110.1 . . ?
C29 C30 H30A 110.1 . . ?
O2 C30 H30B 110.1 . . ?
C29 C30 H30B 110.1 . . ?
H30A C30 H30B 108.4 . . ?
O2 C31 C32 108.7(6) . . ?
O2 C31 H31A 109.9 . . ?
C32 C31 H31A 109.9 . . ?
O2 C31 H31B 109.9 . . ?
C32 C31 H31B 109.9 . . ?
H31A C31 H31B 108.3 . . ?
O3 C32 C31 108.5(6) . . ?
O3 C32 H32A 110.0 . . ?
C31 C32 H32A 110.0 . . ?
O3 C32 H32B 110.0 . . ?
C31 C32 H32B 110.0 . . ?
H32A C32 H32B 108.4 . . ?
O3 C33 C34 110.3(6) . . ?
O3 C33 H33A 109.6 . . ?
C34 C33 H33A 109.6 . . ?
O3 C33 H33B 109.6 . . ?
C34 C33 H33B 109.6 . . ?
H33A C33 H33B 108.1 . . ?
O4 C34 C33 109.0(6) . . ?
O4 C34 H34A 109.9 . . ?
C33 C34 H34A 109.9 . . ?
O4 C34 H34B 109.9 . . ?
C33 C34 H34B 109.9 . . ?
H34A C34 H34B 108.3 . . ?
O4 C35 C36 109.4(5) . . ?
O4 C35 H35A 109.8 . . ?
C36 C35 H35A 109.8 . . ?
O4 C35 H35B 109.8 . . ?
C36 C35 H35B 109.8 . . ?
H35A C35 H35B 108.2 . . ?
O5 C36 C35 108.6(6) . . ?
O5 C36 H36A 110.0 . . ?
C35 C36 H36A 110.0 . . ?
O5 C36 H36B 110.0 . . ?
C35 C36 H36B 110.0 . . ?
H36A C36 H36B 108.3 . . ?
O5 C37 C38 108.5(6) . . ?
O5 C37 H37A 110.0 . . ?
C38 C37 H37A 110.0 . . ?
O5 C37 H37B 110.0 . . ?
C38 C37 H37B 110.0 . . ?
H37A C37 H37B 108.4 . . ?
O6 C38 C37 108.9(6) . . ?
O6 C38 H38A 109.9 . . ?
C37 C38 H38A 109.9 . . ?
O6 C38 H38B 109.9 . . ?
C37 C38 H38B 109.9 . . ?
H38A C38 H38B 108.3 . . ?
O6 C39 C40 106.5(6) . . ?
O6 C39 H39A 110.4 . . ?
C40 C39 H39A 110.4 . . ?
O6 C39 H39B 110.4 . . ?
C40 C39 H39B 110.4 . . ?
H39A C39 H39B 108.6 . . ?
O1 C40 C39 109.1(6) . . ?
O1 C40 H40A 109.9 . . ?
C39 C40 H40A 109.9 . . ?
O1 C40 H40B 109.9 . . ?
C39 C40 H40B 109.9 . . ?
H40A C40 H40B 108.3 . . ?

loop_
_geom_bond_atom_site_label_1
_geom_bond_atom_site_label_2
_geom_bond_distance
_geom_bond_site_symmetry_2
_geom_bond_publ_flag
Ba1 O6 2.760(5) . ?
Ba1 O5 2.765(4) . ?
Ba1 O2 2.779(4) . ?
Ba1 O1 2.779(4) . ?
Ba1 O4 2.792(4) . ?
Ba1 O3 2.811(4) . ?
Ba1 N3 2.843(6) . ?
Ba1 N4 2.881(5) . ?
Ba1 N2 2.889(5) . ?
Ba1 N1 2.899(5) . ?
N1 C1 1.317(8) . ?
N1 N2 1.350(6) . ?
N2 C2 1.340(7) . ?
N3 C15 1.318(8) . ?
N3 N4 1.360(7) . ?
N4 C16 1.338(8) . ?
O1 C29 1.410(9) . ?
O1 C40 1.432(8) . ?
O2 C31 1.416(9) . ?
O2 C30 1.435(8) . ?
O3 C33 1.434(8) . ?
O3 C32 1.434(8) . ?
O4 C35 1.415(8) . ?
O4 C34 1.420(8) . ?
O5 C36 1.414(8) . ?
O5 C37 1.431(8) . ?
O6 C38 1.417(8) . ?
O6 C39 1.441(8) . ?
P1 C1 1.741(7) . ?
P1 C2 1.752(6) . ?
P2 C16 1.727(7) . ?
P2 C15 1.754(6) . ?
C1 C3 1.486(8) . ?
C2 C9 1.483(8) . ?
C3 C4 1.353(9) . ?
C3 C8 1.381(9) . ?
C4 C5 1.370(10) . ?
C4 H4 0.9300 . ?
C5 C6 1.363(13) . ?
C5 H5 0.9300 . ?
C6 C7 1.354(13) . ?
C6 H6 0.9300 . ?
C7 C8 1.383(10) . ?
C7 H7 0.9300 . ?
C8 H8 0.9300 . ?
C9 C10 1.359(9) . ?
C9 C14 1.372(9) . ?
C10 C11 1.391(9) . ?
C10 H10 0.9300 . ?
C11 C12 1.364(11) . ?
C11 H11 0.9300 . ?
C12 C13 1.351(11) . ?
C12 H12 0.9300 . ?
C13 C14 1.386(9) . ?
C13 H13 0.9300 . ?
C14 H14 0.9300 . ?
C15 C17 1.485(8) . ?
C16 C23 1.494(9) . ?
C17 C18 1.384(9) . ?
C17 C22 1.395(10) . ?
C18 C19 1.366(11) . ?
C18 H18 0.9300 . ?
C19 C20 1.366(12) . ?
C19 H19 0.9300 . ?
C20 C21 1.354(13) . ?
C20 H20 0.9300 . ?
C21 C22 1.380(11) . ?
C21 H21 0.9300 . ?
C22 H22 0.9300 . ?
C23 C24 1.379(9) . ?
C23 C28 1.382(9) . ?
C24 C25 1.389(10) . ?
C24 H24 0.9300 . ?
C25 C26 1.349(11) . ?
C25 H25 0.9300 . ?
C26 C27 1.364(11) . ?
C26 H26 0.9300 . ?
C27 C28 1.375(10) . ?
C27 H27 0.9300 . ?
C28 H28 0.9300 . ?
C29 C30 1.486(11) . ?
C29 H29A 0.9700 . ?
C29 H29B 0.9700 . ?
C30 H30A 0.9700 . ?
C30 H30B 0.9700 . ?
C31 C32 1.489(11) . ?
C31 H31A 0.9700 . ?
C31 H31B 0.9700 . ?
C32 H32A 0.9700 . ?
C32 H32B 0.9700 . ?
C33 C34 1.469(10) . ?
C33 H33A 0.9700 . ?
C33 H33B 0.9700 . ?
C34 H34A 0.9700 . ?
C34 H34B 0.9700 . ?
C35 C36 1.486(11) . ?
C35 H35A 0.9700 . ?
C35 H35B 0.9700 . ?
C36 H36A 0.9700 . ?
C36 H36B 0.9700 . ?
C37 C38 1.478(10) . ?
C37 H37A 0.9700 . ?
C37 H37B 0.9700 . ?
C38 H38A 0.9700 . ?
C38 H38B 0.9700 . ?
C39 C40 1.491(10) . ?
C39 H39A 0.9700 . ?
C39 H39B 0.9700 . ?
C40 H40A 0.9700 . ?
C40 H40B 0.9700 . ?
